data_2007781
loop_
_publ_author_name
'Dobson, Allison J.'
'Gerkin, Roger E.'

_publ_section_title
;
 (4<i>R</i>)-({-})-2-Thioxothiazolidine-4-carboxylic Acid (Raphanusamic
 Acid)
;
_journal_issue 11
_journal_name_full 'Acta Crystallographica Section C'
_journal_page_first 1634
_journal_page_last 1637
_journal_paper_doi 10.1107/S0108270198006416
_journal_volume 54
_journal_year 1998
_chemical_formula_moiety 'C4 H5 N O2 S2'
_chemical_formula_sum 'C4 H5 N O2 S2'
_chemical_formula_weight 163.21
_chemical_name_common '(4R)-(-)-2-thioxothiazolidine-4-carboxylic acid'
_chemical_name_systematic ' ?'
_space_group_IT_number 19
_symmetry_cell_setting orthorhombic
_symmetry_space_group_name_Hall 'P 2ac 2ab'
_symmetry_space_group_name_H-M 'P 21 21 21'
_cell_angle_alpha 90
_cell_angle_beta 90
_cell_angle_gamma 90
_cell_formula_units_Z 4
_cell_length_a 5.0309(6)
_cell_length_b 7.7455(6)
_cell_length_c 16.2760(10)
_cell_measurement_reflns_used 25
_cell_measurement_temperature 296
_cell_measurement_theta_max 17.3
_cell_measurement_theta_min 15.8
_cell_volume 634.22(10)
_computing_cell_refinement 'MSC/AFC Diffractometer Control Software'
_computing_data_collection
;
MSC/AFC Diffractometer Control Software (Molecular Structure
Corporation, 1988)
;
_computing_data_reduction 'TEXSAN (Molecular Structure Corporation, 1995)'
_computing_molecular_graphics 'ORTEPII (Johnson, 1976)'
_computing_publication_material TEXSAN
_computing_structure_refinement 'TEXSAN and SHELXL93 (Sheldrick, 1993)'
_computing_structure_solution 'SHELXS86 (Sheldrick, 1985)'
_diffrn_ambient_temperature 296
_diffrn_measurement_device_type 'Rigaku AFC5S'
_diffrn_measurement_method \w
_diffrn_radiation_monochromator graphite
_diffrn_radiation_source 'X-ray tube'
_diffrn_radiation_type MoK\a
_diffrn_radiation_wavelength 0.71073
_diffrn_reflns_av_R_equivalents 0.008
_diffrn_reflns_limit_h_max 7
_diffrn_reflns_limit_h_min 0
_diffrn_reflns_limit_k_max 10
_diffrn_reflns_limit_k_min 0
_diffrn_reflns_limit_l_max 22
_diffrn_reflns_limit_l_min -22
_diffrn_reflns_number 2180
_diffrn_reflns_theta_max 30.06
_diffrn_reflns_theta_min 2.0
_diffrn_standards_decay_% 'intensity variation: +-1.2% (average maximum relative intensity)'
_diffrn_standards_interval_count 150
_diffrn_standards_number 6
_exptl_absorpt_coefficient_mu 0.725
_exptl_absorpt_correction_T_max 0.871
_exptl_absorpt_correction_T_min 0.821
_exptl_absorpt_correction_type empirical
_exptl_absorpt_process_details '\y scan (North et al., 1968)'
_exptl_crystal_colour colorless
_exptl_crystal_density_diffrn 1.709
_exptl_crystal_density_method 'not measured'
_exptl_crystal_description 'cut chunk'
_exptl_crystal_F_000 336
_exptl_crystal_size_max 0.35
_exptl_crystal_size_mid 0.35
_exptl_crystal_size_min 0.19
_refine_diff_density_max 0.19
_refine_diff_density_min -0.18
_refine_ls_abs_structure_details 'Flack (1983)'
_refine_ls_abs_structure_Flack -0.07(9)
_refine_ls_extinction_coef 31.2E-7(19)
_refine_ls_extinction_method 'Zachariasen (1963, 1968)'
_refine_ls_goodness_of_fit_obs 2.15
_refine_ls_hydrogen_treatment refall
_refine_ls_matrix_type full
_refine_ls_number_parameters 103
_refine_ls_number_reflns 1848
_refine_ls_R_factor_gt 0.025
_refine_ls_shift/su_max <0.01
_refine_ls_structure_factor_coef Fsqd
_refine_ls_weighting_details 'w = 1/\s^2^(F^2^)'
_refine_ls_weighting_scheme calc
_refine_ls_wR_factor_obs 0.033
_reflns_number_gt 1742
_reflns_number_total 1848
_reflns_threshold_expression I>2\s~I~
_cod_data_source_file bk1393.cif
_cod_data_source_block bk1393
_cod_depositor_comments
;
The following automatic conversions were performed:
'_symmetry_cell_setting' value 'Orthorhombic' changed to 'orthorhombic'
according to '/home/saulius/struct/CIF-dictionaries/cif_core.dic'
dictionary named 'cif_core.dic' version 2.4.1 from 2010-06-29.

Automatic conversion script
Id: cif_fix_enum 1527 2010-12-29 10:47:43Z saulius 

The following automatic conversions were performed:

'_atom_site_adp_type' tag value 'Uij' was replaced with 'Uani' value
9 times.

Automatic conversion script
Id: cif_fix_values 1646 2011-03-28 12:23:43Z adriana 

The following automatic conversions were performed:

'_symmetry_cell_setting' value 'Orthorhombic' changed to
'orthorhombic' according to
/home/saulius/struct/CIF-dictionaries/cif_core.dic dictionary named
'cif_core.dic' version 2.4.1 from 2010-06-29.

Automatic conversion script
Id: cif_fix_values 1715 2011-07-08 13:25:40Z adriana 

The following automatic conversions were performed:

'_refine_ls_weighting_scheme' value 'w = 1/\s^2^(F^2^)' was changed
to 'calc'. New tag '_refine_ls_weighting_details' was created. The
value of the new tag was set to 'w = 1/\s^2^(F^2^)'.

Automatic conversion script
Id: cif_fix_values 3143 2015-03-26 13:38:13Z robertas 
;
_cod_original_cell_volume 634.20(10)
_cod_database_code 2007781

loop_
_symmetry_equiv_pos_as_xyz
x,y,z
'1/2-x, -y, 1/2 +z'
'1/2 +x, 1/2 -y, -z'
'-x, 1/2 +y, 1/2 -z'

loop_
_atom_site_label
_atom_site_fract_x
_atom_site_fract_y
_atom_site_fract_z
_atom_site_U_iso_or_equiv
_atom_site_adp_type
_atom_site_calc_flag
_atom_site_calc_attached_atom
S1 0.87994(8) 0.53216(5) 0.72799(2) 0.03464(9) Uani ? ?
S2 1.02241(9) 0.28527(5) 0.59455(3) 0.04030(10) Uani ? ?
O1 0.5505(3) 0.9861(2) 0.59795(9) 0.0565(4) Uani ? ?
O2 0.9019(2) 0.83440(10) 0.55424(6) 0.0400(3) Uani ? ?
N3 0.6467(3) 0.5297(2) 0.58980(7) 0.0313(3) Uani ? ?
C2 0.8382(3) 0.4476(2) 0.62933(8) 0.0276(3) Uani ? ?
C4 0.5453(3) 0.6892(2) 0.62458(8) 0.0279(4) Uani ? ?
C5 0.5993(3) 0.6775(2) 0.71749(9) 0.0318(4) Uani ? ?
C6 0.6882(3) 0.8423(2) 0.58747(9) 0.0312(4) Uani ? ?
H1 0.643(5) 1.061(3) 0.5860(10) 0.079(8) Uiso ? ?
H3 0.631(4) 0.508(2) 0.5407(10) 0.051(5) Uiso ? ?
H4 0.354(3) 0.698(2) 0.6140(7) 0.025(4) Uiso ? ?
H5A 0.656(3) 0.794(2) 0.7395(8) 0.034(4) Uiso ? ?
H5B 0.458(3) 0.627(2) 0.7433(9) 0.031(4) Uiso ? ?

loop_
_atom_site_aniso_label
_atom_site_aniso_U_11
_atom_site_aniso_U_22
_atom_site_aniso_U_33
_atom_site_aniso_U_12
_atom_site_aniso_U_13
_atom_site_aniso_U_23
S1 0.0341(2) 0.0426(2) 0.0272(2) 0.0067(2) -0.0053(2) -0.0005(2)
S2 0.0476(3) 0.0328(2) 0.0407(2) 0.0080(2) -0.0034(2) -0.0039(2)
O1 0.0661(10) 0.0278(6) 0.0757(9) 0.0075(7) 0.0346(8) 0.0094(6)
O2 0.0395(6) 0.0369(6) 0.0436(6) -0.0014(6) 0.0161(6) 0.0027(5)
N3 0.0365(7) 0.0273(6) 0.0300(6) -0.0020(6) -0.0087(6) -0.0011(6)
C2 0.0281(8) 0.0249(7) 0.0298(6) -0.0072(6) -0.0014(6) 0.0045(6)
C4 0.0252(8) 0.0293(7) 0.0292(7) -0.0001(6) -0.0016(6) 0.0038(6)
C5 0.0296(8) 0.0358(9) 0.0301(7) 0.0021(7) 0.0051(7) 0.0051(6)
C6 0.0404(9) 0.0280(7) 0.0252(6) 0.0008(7) 0.0030(7) 0.0003(6)

loop_
_atom_type_symbol
_atom_type_scat_dispersion_real
_atom_type_scat_dispersion_imag
_atom_type_scat_source
H 0 0 'Stewart et al. (1965)'
C .003 .002 'Creagh & McAuley (1992)'
N .006 .003 'Creagh & McAuley (1992)'
O .011 .006 'Creagh & McAuley (1992)'
S .125 .123 'Creagh & McAuley (1992)'

loop_
_geom_angle_atom_site_label_1
_geom_angle_atom_site_label_2
_geom_angle_atom_site_label_3
_geom_angle
_geom_angle_publ_flag
C2 S1 C5 93.01(7) yes
C6 O1 H1 106.0(10) no
C2 N3 C4 118.40(10) yes
C2 N3 H3 116.0(10) no
C4 N3 H3 121.0(10) no
S1 C2 S2 122.00(8) yes
S1 C2 N3 110.80(10) yes
S2 C2 N3 127.20(10) yes
N3 C4 C5 105.70(10) yes
N3 C4 C6 110.20(10) yes
N3 C4 H4 109.8(8) no
C5 C4 C6 110.80(10) yes
C5 C4 H4 110.5(7) no
C6 C4 H4 109.8(8) no
S1 C5 C4 105.46(10) yes
S1 C5 H5B 107.1(9) no
S1 C5 H5A 107.6(8) no
C4 C5 H5B 109.7(9) no
C4 C5 H5A 110.2(8) no
H5B C5 H5A 116.0(10) no
O1 C6 O2 124.60(10) yes
O1 C6 C4 111.10(10) yes
O2 C6 C4 124.30(10) yes

loop_
_geom_bond_atom_site_label_1
_geom_bond_atom_site_label_2
_geom_bond_site_symmetry_1
_geom_bond_site_symmetry_2
_geom_bond_distance
_geom_bond_publ_flag
S1 C2 ? ? 1.7470(10) yes
S1 C5 ? ? 1.814(2) yes
S2 C2 ? ? 1.661(2) yes
O1 C6 ? ? 1.323(2) yes
O1 H1 ? ? 0.77(2) no
O2 C6 ? ? 1.205(2) yes
N3 C2 ? ? 1.322(2) yes
N3 C4 ? ? 1.451(2) yes
N3 H3 ? ? 0.82(2) no
C4 C5 ? ? 1.539(2) yes
C4 C6 ? ? 1.513(2) yes
C4 H4 ? ? 0.980(10) no
C5 H5B ? ? 0.92(2) no
C5 H5A ? ? 1.010(10) no

loop_
_geom_hbond_atom_site_label_D
_geom_hbond_atom_site_label_H
_geom_hbond_atom_site_label_A
_geom_hbond_site_symmetry_A
_geom_hbond_distance_DH
_geom_hbond_distance_HA
_geom_hbond_distance_DA
_geom_hbond_angle_DHA
_geom_hbond_publ_flag
O1 H1 S2 1_565 0.77(2) 2.58(2) 3.318(2) 160(2) yes
N3 H3 O2 3_466 0.82(2) 2.28(2) 2.850(2) 127(2) yes
C4 H4 O2 1_455 0.980(10) 2.690(10) 3.613(2) 157.0(10) yes
C4 H4 O2 3_466 0.980(10) 2.760(10) 3.004(2) 95.0(10) yes
C5 H5B O1 4_646 0.92(2) 2.800(10) 3.434(2) 127.0(10) yes
